data_4103462
loop_
_publ_author_name
'Yuan-Qing Fang'
'Matthew M. Bio'
'Karl B. Hansen'
'Matthew S. Potter'
'Andrew Clausen'

_publ_section_title
;
 Magnesium Coordination-Directed N-Selective Stereospecific Alkylation of
 2-Pyridones, Carbamates, and Amides Using \a-Halocarboxylic Acids
;
_journal_name_full 'Journal of the American Chemical Society'
_journal_page_first 15525
_journal_page_last 15527
_journal_paper_doi 10.1021/ja107709w
_journal_volume 132
_journal_year 2010
_chemical_absolute_configuration ad
_chemical_formula_moiety 'C8 H8 Br N O3'
_chemical_formula_sum 'C8 H8 Br N O3'
_chemical_formula_weight 246.06
_space_group_IT_number 19
_symmetry_cell_setting orthorhombic
_symmetry_Int_Tables_number 19
_symmetry_space_group_name_Hall 'P 2ac 2ab'
_symmetry_space_group_name_H-M 'P 21 21 21'
_atom_sites_solution_hydrogens geom
_atom_sites_solution_primary direct
_atom_sites_solution_secondary difmap
_audit_creation_method SHELXL-97
_cell_angle_alpha 90.00
_cell_angle_beta 90.00
_cell_angle_gamma 90.00
_cell_formula_units_Z 4
_cell_length_a 5.4414(2)
_cell_length_b 9.7195(5)
_cell_length_c 16.8074(6)
_cell_measurement_reflns_used 4452
_cell_measurement_temperature 173(2)
_cell_measurement_theta_max 67.26
_cell_measurement_theta_min 5.26
_cell_volume 888.90(6)
_computing_cell_refinement 'APEX2 (BRUKER, V5-0, 2008)'
_computing_data_collection 'COSMO (BRUKER, V1.58, 2007)'
_computing_data_reduction 'SAINT (BRUKER, V7.56A, 2008)'
_computing_molecular_graphics 'SHELXTL (Sheldrick, Acta Cryst. A64 2008, 112-122)'
_computing_publication_material 'SHELXTL (Sheldrick, Acta Cryst. A64 2008, 112-122)'
_computing_structure_refinement 'SHELXL (Sheldrick, Acta Cryst. A64 2008, 112-122)'
_computing_structure_solution 'SHELXS (Sheldrick, Acta Cryst. A64 2008, 112-122)'
_diffrn_ambient_temperature 173(2)
_diffrn_detector_area_resol_mean 836.6
_diffrn_measured_fraction_theta_full 0.987
_diffrn_measured_fraction_theta_max 0.988
_diffrn_measurement_device_type 'Bruker APEX-II CCD'
_diffrn_measurement_method '\w,and/f 0.5 deg'
_diffrn_radiation_monochromator graphite
_diffrn_radiation_probe x-ray
_diffrn_radiation_type CuK\a
_diffrn_radiation_wavelength 1.54178
_diffrn_reflns_av_R_equivalents 0.0289
_diffrn_reflns_av_sigmaI/netI 0.0245
_diffrn_reflns_limit_h_max 6
_diffrn_reflns_limit_h_min -5
_diffrn_reflns_limit_k_max 11
_diffrn_reflns_limit_k_min -10
_diffrn_reflns_limit_l_max 20
_diffrn_reflns_limit_l_min -19
_diffrn_reflns_number 6055
_diffrn_reflns_theta_full 68.14
_diffrn_reflns_theta_max 68.14
_diffrn_reflns_theta_min 5.26
_diffrn_source 'fine-focus sealed tube'
_exptl_absorpt_coefficient_mu 6.124
_exptl_absorpt_correction_T_max 0.5269
_exptl_absorpt_correction_T_min 0.2386
_exptl_absorpt_correction_type multi-scan
_exptl_absorpt_process_details SADABS
_exptl_crystal_colour colourless
_exptl_crystal_density_diffrn 1.839
_exptl_crystal_density_method 'not measured'
_exptl_crystal_description needle
_exptl_crystal_F_000 488
_exptl_crystal_size_max 0.33
_exptl_crystal_size_mid 0.29
_exptl_crystal_size_min 0.12
_refine_diff_density_max 0.552
_refine_diff_density_min -0.459
_refine_diff_density_rms 0.088
_refine_ls_abs_structure_details 'Flack H D (1983), Acta Cryst. A39, 876-881'
_refine_ls_abs_structure_Flack -0.01(2)
_refine_ls_extinction_method none
_refine_ls_goodness_of_fit_ref 1.071
_refine_ls_hydrogen_treatment constr
_refine_ls_matrix_type full
_refine_ls_number_parameters 120
_refine_ls_number_reflns 1609
_refine_ls_number_restraints 0
_refine_ls_restrained_S_all 1.071
_refine_ls_R_factor_all 0.0267
_refine_ls_R_factor_gt 0.0264
_refine_ls_shift/su_max 0.004
_refine_ls_shift/su_mean 0.001
_refine_ls_structure_factor_coef Fsqd
_refine_ls_weighting_details 'calc w=1/[\s^2^(Fo^2^)+(0.0545P)^2^+0.0000P] where P=(Fo^2^+2Fc^2^)/3'
_refine_ls_weighting_scheme calc
_refine_ls_wR_factor_gt 0.0688
_refine_ls_wR_factor_ref 0.0689
_reflns_number_gt 1596
_reflns_number_total 1609
_reflns_threshold_expression >2sigma(I)
_cod_data_source_file ja107709w_si_002.cif
_cod_data_source_block amg2609_0m
_cod_database_code 4103462

loop_
_symmetry_equiv_pos_as_xyz
'x, y, z'
'x+1/2, -y+1/2, -z'
'-x, y+1/2, -z+1/2'
'-x+1/2, -y, z+1/2'

loop_
_atom_site_label
_atom_site_type_symbol
_atom_site_fract_x
_atom_site_fract_y
_atom_site_fract_z
_atom_site_U_iso_or_equiv
_atom_site_adp_type
_atom_site_occupancy
_atom_site_symmetry_multiplicity
_atom_site_calc_flag
_atom_site_refinement_flags
Br1 Br 0.89641(5) 0.64477(3) 0.029546(18) 0.02452(12) Uani 1 1 d .
O1 O 0.8305(4) 0.4799(2) 0.18576(12) 0.0267(5) Uani 1 1 d .
O2 O 0.8769(4) 0.1632(2) 0.17518(13) 0.0273(5) Uani 1 1 d .
O3 O 0.7928(5) 0.1538(3) 0.30522(13) 0.0320(5) Uani 1 1 d .
H3 H 0.9303 0.1149 0.3081 0.048 Uiso 1 1 calc R
N1 N 0.5048(4) 0.3472(3) 0.14815(14) 0.0196(5) Uani 1 1 d .
C1 C 0.6797(5) 0.4487(3) 0.13371(16) 0.0191(6) Uani 1 1 d .
C2 C 0.6627(5) 0.5085(3) 0.05503(16) 0.0176(6) Uani 1 1 d .
C3 C 0.4915(6) 0.4696(3) 0.00060(18) 0.0225(6) Uani 1 1 d .
H3A H 0.4874 0.5115 -0.0504 0.027 Uiso 1 1 calc R
C4 C 0.3212(5) 0.3672(3) 0.02038(18) 0.0261(6) Uani 1 1 d .
H4 H 0.2007 0.3387 -0.0170 0.031 Uiso 1 1 calc R
C5 C 0.3307(5) 0.3096(3) 0.09350(19) 0.0238(6) Uani 1 1 d .
H5 H 0.2135 0.2412 0.1073 0.029 Uiso 1 1 calc R
C6 C 0.5103(6) 0.2721(3) 0.22456(17) 0.0232(6) Uani 1 1 d .
H6 H 0.3784 0.2007 0.2210 0.028 Uiso 1 1 calc R
C7 C 0.7530(6) 0.1933(3) 0.23174(18) 0.0206(6) Uani 1 1 d .
C8 C 0.4445(7) 0.3623(3) 0.29557(19) 0.0340(8) Uani 1 1 d .
H8A H 0.5735 0.4312 0.3037 0.051 Uiso 1 1 calc R
H8B H 0.4298 0.3049 0.3433 0.051 Uiso 1 1 calc R
H8C H 0.2877 0.4087 0.2854 0.051 Uiso 1 1 calc R

loop_
_atom_site_aniso_label
_atom_site_aniso_U_11
_atom_site_aniso_U_22
_atom_site_aniso_U_33
_atom_site_aniso_U_23
_atom_site_aniso_U_13
_atom_site_aniso_U_12
Br1 0.02597(17) 0.02139(18) 0.02620(18) 0.00804(11) 0.00121(12) -0.00332(12)
O1 0.0323(13) 0.0302(11) 0.0176(10) 0.0039(8) -0.0071(9) -0.0074(9)
O2 0.0263(11) 0.0284(11) 0.0272(11) 0.0056(8) 0.0069(9) 0.0032(11)
O3 0.0324(12) 0.0405(14) 0.0230(11) 0.0056(10) -0.0002(9) 0.0145(12)
N1 0.0190(10) 0.0205(12) 0.0194(12) 0.0054(10) 0.0032(9) 0.0013(10)
C1 0.0197(13) 0.0177(13) 0.0199(13) 0.0002(11) 0.0022(11) 0.0008(11)
C2 0.0175(14) 0.0158(12) 0.0194(13) 0.0036(10) 0.0010(10) 0.0003(10)
C3 0.0276(15) 0.0227(15) 0.0172(12) -0.0019(11) -0.0013(11) 0.0030(13)
C4 0.0197(13) 0.0309(16) 0.0275(15) -0.0060(13) -0.0055(11) 0.0015(12)
C5 0.0193(14) 0.0220(14) 0.0301(15) -0.0023(12) 0.0026(12) -0.0015(11)
C6 0.0269(15) 0.0237(15) 0.0192(14) 0.0047(11) 0.0042(12) -0.0014(13)
C7 0.0229(15) 0.0179(14) 0.0210(13) 0.0018(11) 0.0021(11) -0.0041(11)
C8 0.050(2) 0.0289(16) 0.0233(15) 0.0051(12) 0.0133(14) 0.0124(17)

loop_
_atom_type_symbol
_atom_type_description
_atom_type_scat_dispersion_real
_atom_type_scat_dispersion_imag
_atom_type_scat_source
C C 0.0181 0.0091 'International Tables Vol C Tables 4.2.6.8 and 6.1.1.4'
H H 0.0000 0.0000 'International Tables Vol C Tables 4.2.6.8 and 6.1.1.4'
N N 0.0311 0.0180 'International Tables Vol C Tables 4.2.6.8 and 6.1.1.4'
O O 0.0492 0.0322 'International Tables Vol C Tables 4.2.6.8 and 6.1.1.4'
Br Br -0.6763 1.2805 'International Tables Vol C Tables 4.2.6.8 and 6.1.1.4'

loop_
_geom_angle_atom_site_label_1
_geom_angle_atom_site_label_2
_geom_angle_atom_site_label_3
_geom_angle
C7 O3 H3 109.5
C5 N1 C1 123.0(2)
C5 N1 C6 117.7(2)
C1 N1 C6 119.2(2)
O1 C1 N1 120.2(2)
O1 C1 C2 126.2(3)
N1 C1 C2 113.6(2)
C3 C2 C1 123.1(3)
C3 C2 Br1 120.3(2)
C1 C2 Br1 116.5(2)
C2 C3 C4 119.5(3)
C2 C3 H3A 120.3
C4 C3 H3A 120.3
C5 C4 C3 119.0(3)
C5 C4 H4 120.5
C3 C4 H4 120.5
C4 C5 N1 121.7(3)
C4 C5 H5 119.1
N1 C5 H5 119.1
N1 C6 C8 113.1(3)
N1 C6 C7 109.4(2)
C8 C6 C7 115.4(2)
N1 C6 H6 106.1
C8 C6 H6 106.1
C7 C6 H6 106.1
O2 C7 O3 125.5(3)
O2 C7 C6 122.9(3)
O3 C7 C6 111.3(2)
C6 C8 H8A 109.5
C6 C8 H8B 109.5
H8A C8 H8B 109.5
C6 C8 H8C 109.5
H8A C8 H8C 109.5
H8B C8 H8C 109.5

loop_
_geom_bond_atom_site_label_1
_geom_bond_atom_site_label_2
_geom_bond_distance
Br1 C2 1.885(3)
O1 C1 1.237(4)
O2 C7 1.202(4)
O3 C7 1.311(4)
O3 H3 0.8400
N1 C5 1.369(4)
N1 C1 1.392(4)
N1 C6 1.477(3)
C1 C2 1.447(4)
C2 C3 1.360(5)
C3 C4 1.400(5)
C3 H3A 0.9500
C4 C5 1.352(4)
C4 H4 0.9500
C5 H5 0.9500
C6 C8 1.523(4)
C6 C7 1.531(4)
C6 H6 1.0000
C8 H8A 0.9800
C8 H8B 0.9800
C8 H8C 0.9800

loop_
_geom_hbond_atom_site_label_D
_geom_hbond_atom_site_label_H
_geom_hbond_atom_site_label_A
_geom_hbond_distance_DH
_geom_hbond_distance_HA
_geom_hbond_distance_DA
_geom_hbond_angle_DHA
_geom_hbond_site_symmetry_A
O3 H3 O1 0.84 1.85 2.661(3) 161.6 3_745

loop_
_geom_torsion_atom_site_label_1
_geom_torsion_atom_site_label_2
_geom_torsion_atom_site_label_3
_geom_torsion_atom_site_label_4
_geom_torsion
C5 N1 C1 O1 178.9(3)
C6 N1 C1 O1 -3.3(4)
C5 N1 C1 C2 -1.2(4)
C6 N1 C1 C2 176.6(2)
O1 C1 C2 C3 -179.8(3)
N1 C1 C2 C3 0.3(4)
O1 C1 C2 Br1 1.0(4)
N1 C1 C2 Br1 -178.88(19)
C1 C2 C3 C4 0.2(5)
Br1 C2 C3 C4 179.3(2)
C2 C3 C4 C5 0.2(5)
C3 C4 C5 N1 -1.1(5)
C1 N1 C5 C4 1.7(4)
C6 N1 C5 C4 -176.2(3)
C5 N1 C6 C8 -114.2(3)
C1 N1 C6 C8 67.9(4)
C5 N1 C6 C7 115.7(3)
C1 N1 C6 C7 -62.3(3)
N1 C6 C7 O2 -21.4(4)
C8 C6 C7 O2 -150.4(3)
N1 C6 C7 O3 164.3(3)
C8 C6 C7 O3 35.4(4)
